data_4101734
loop_
_publ_author_name
'Shi, F. N.'
'Cunha-Silva, L.'
'Ferreira, R. A. Sa'
'Mafra, L.'
'Trindade, T.'
'Carlos, L. D.'
'Paz, F. A. Almeida'
'Rocha, J.'

_publ_section_title
;
 Interconvertable modular framework and layered lanthanide(III)-etidronic
 acid coordination polymers.
;
_journal_issue 1
_journal_name_full 'Journal of the American Chemical Society'
_journal_page_first 150
_journal_page_last 167
_journal_paper_doi 10.1021/ja074119k
_journal_volume 130
_journal_year 2008
_chemical_formula_moiety 'C2 H5 O7 P2 Yb, H2 O'
_chemical_formula_sum 'C2 H7 O8 P2 Yb'
_chemical_formula_weight 394.06
_chemical_name_systematic
; 
 ? 
;
_space_group_IT_number 2
_symmetry_cell_setting triclinic
_symmetry_space_group_name_Hall '-P 1'
_symmetry_space_group_name_H-M 'P -1'
_atom_sites_solution_hydrogens geom
_atom_sites_solution_primary direct
_atom_sites_solution_secondary difmap
_audit_creation_date '06 March 2007'
_audit_creation_method 'SHELXTL, manual editing plus enCIFer'
_cell_angle_alpha 80.490(2)
_cell_angle_beta 81.694(2)
_cell_angle_gamma 77.851(2)
_cell_formula_units_Z 2
_cell_length_a 5.3097(3)
_cell_length_b 6.7900(4)
_cell_length_c 12.0310(7)
_cell_measurement_reflns_used 9908
_cell_measurement_temperature 173(2)
_cell_volume 415.49(4)
_computing_cell_refinement 'BRUKER SMART'
_computing_data_collection 'BRUKER SMART'
_computing_data_reduction 'BRUKER SAINT'
_computing_molecular_graphics 'SHELXTL (Bruker 2001)'
_computing_publication_material 'SHELXTL (Bruker 2001)'
_computing_structure_refinement 'SHELXL-97 (Sheldrick, 1997)'
_computing_structure_solution 'SHELXS-97 (Sheldrick, 1990)'
_diffrn_ambient_temperature 173(2)
_diffrn_measured_fraction_theta_full 0.958
_diffrn_measured_fraction_theta_max 0.958
_diffrn_measurement_device_type 'Bruker X8 Kappa CCD APEX II'
_diffrn_measurement_method 'Thin-slice \w and \f scans'
_diffrn_radiation_monochromator graphite
_diffrn_radiation_source 'fine-focus sealed tube'
_diffrn_radiation_type MoK\a
_diffrn_radiation_wavelength 0.71073
_diffrn_reflns_av_R_equivalents 0.0231
_diffrn_reflns_av_sigmaI/netI 0.0152
_diffrn_reflns_limit_h_max 6
_diffrn_reflns_limit_h_min -6
_diffrn_reflns_limit_k_max 8
_diffrn_reflns_limit_k_min -8
_diffrn_reflns_limit_l_max 15
_diffrn_reflns_limit_l_min -15
_diffrn_reflns_number 14656
_diffrn_reflns_theta_full 27.47
_diffrn_reflns_theta_max 27.47
_diffrn_reflns_theta_min 3.75
_exptl_absorpt_coefficient_mu 11.652
_exptl_absorpt_correction_T_max 0.3887
_exptl_absorpt_correction_T_min 0.2282
_exptl_absorpt_correction_type multi-scan
_exptl_absorpt_process_details
;
SADABS (Sheldrick, 1997) 
;
_exptl_crystal_colour Colourless
_exptl_crystal_density_diffrn 3.150
_exptl_crystal_density_method 'not measured'
_exptl_crystal_description plate
_exptl_crystal_F_000 366
_exptl_crystal_size_max 0.18
_exptl_crystal_size_mid 0.16
_exptl_crystal_size_min 0.10
_refine_diff_density_max 0.834
_refine_diff_density_min -0.930
_refine_diff_density_rms 0.125
_refine_ls_extinction_method none
_refine_ls_goodness_of_fit_ref 1.122
_refine_ls_hydrogen_treatment mixed
_refine_ls_matrix_type full
_refine_ls_number_parameters 129
_refine_ls_number_reflns 1808
_refine_ls_number_restraints 3
_refine_ls_restrained_S_all 1.122
_refine_ls_R_factor_all 0.0151
_refine_ls_R_factor_gt 0.0146
_refine_ls_shift/su_max 0.001
_refine_ls_shift/su_mean 0.000
_refine_ls_structure_factor_coef Fsqd
_refine_ls_weighting_details 'calc w=1/[\s^2^(Fo^2^)+(0.0150P)^2^+1.1582P] where P=(Fo^2^+2Fc^2^)/3'
_refine_ls_weighting_scheme calc
_refine_ls_wR_factor_gt 0.0351
_refine_ls_wR_factor_ref 0.0355
_reflns_number_gt 1778
_reflns_number_total 1808
_reflns_threshold_expression >2sigma(I)
_cod_data_source_file ja074119ksi20070619_034734.cif
_cod_data_source_block 4
_cod_database_code 4101734

loop_
_symmetry_equiv_pos_as_xyz
'x, y, z'
'-x, -y, -z'

loop_
_atom_site_label
_atom_site_type_symbol
_atom_site_fract_x
_atom_site_fract_y
_atom_site_fract_z
_atom_site_U_iso_or_equiv
_atom_site_adp_type
_atom_site_occupancy
_atom_site_symmetry_multiplicity
_atom_site_calc_flag
_atom_site_refinement_flags
_atom_site_disorder_assembly
_atom_site_disorder_group
Yb1 Yb 0.37016(2) 0.238632(18) 0.419103(11) 0.00875(5) Uani 1 1 d . . .
P2 P -0.03270(15) 0.14254(12) 0.23889(7) 0.01017(16) Uani 1 1 d . . .
P1 P 0.21695(14) -0.23860(12) 0.38932(7) 0.00800(15) Uani 1 1 d . . .
O1 O 0.3546(4) -0.1065(3) 0.44449(19) 0.0100(4) Uani 1 1 d . . .
O3 O 0.3951(4) -0.4433(3) 0.3810(2) 0.0123(4) Uani 1 1 d . . .
O5 O 0.1074(4) 0.2634(3) 0.2942(2) 0.0167(5) Uani 1 1 d . . .
O6 O -0.3082(4) 0.1379(4) 0.2891(2) 0.0152(5) Uani 1 1 d . . .
O4 O 0.4147(5) -0.0955(5) 0.1790(2) 0.0288(6) Uani 1 1 d . . .
H4 H 0.4241 -0.1363 0.1178 0.043 Uiso 1 1 calc R . .
O2 O -0.0472(4) -0.2564(3) 0.4503(2) 0.0136(5) Uani 1 1 d . . .
O7 O -0.0407(5) 0.2259(4) 0.1099(2) 0.0202(5) Uani 1 1 d . . .
H7 H 0.0957 0.2633 0.0839 0.030 Uiso 1 1 calc R . .
C1 C 0.1634(6) -0.1159(5) 0.2441(3) 0.0128(6) Uani 1 1 d . . .
C2 C 0.0369(8) -0.2486(5) 0.1907(3) 0.0231(8) Uani 1 1 d . . .
H2A H -0.0029 -0.1828 0.1167 0.035 Uiso 1 1 calc R . .
H2B H -0.1201 -0.2716 0.2370 0.035 Uiso 1 1 calc R . .
H2C H 0.1526 -0.3765 0.1843 0.035 Uiso 1 1 calc R . .
O1W O 0.3633(13) 0.3399(10) -0.0101(5) 0.099(2) Uani 1 1 d D . .
H1W H 0.267(11) 0.443(7) 0.035(5) 0.064(18) Uiso 1 1 d D . .
H2W H 0.538(11) 0.31(3) 0.007(15) 0.43(15) Uiso 1 1 d D . .

loop_
_atom_site_aniso_label
_atom_site_aniso_U_11
_atom_site_aniso_U_22
_atom_site_aniso_U_33
_atom_site_aniso_U_23
_atom_site_aniso_U_13
_atom_site_aniso_U_12
Yb1 0.00700(7) 0.00614(8) 0.01366(8) -0.00175(5) -0.00151(5) -0.00199(5)
P2 0.0096(4) 0.0096(4) 0.0113(4) -0.0018(3) -0.0014(3) -0.0014(3)
P1 0.0075(3) 0.0060(4) 0.0116(4) -0.0024(3) -0.0014(3) -0.0025(3)
O1 0.0116(10) 0.0062(10) 0.0142(11) -0.0025(8) -0.0032(8) -0.0042(8)
O3 0.0115(10) 0.0053(10) 0.0198(12) -0.0035(9) -0.0003(9) -0.0008(8)
O5 0.0180(11) 0.0095(11) 0.0243(13) -0.0014(9) -0.0105(10) -0.0016(9)
O6 0.0112(11) 0.0143(12) 0.0190(12) -0.0029(9) 0.0005(9) -0.0010(9)
O4 0.0210(13) 0.0332(16) 0.0253(15) -0.0009(12) 0.0073(11) 0.0012(12)
O2 0.0100(10) 0.0137(11) 0.0176(12) -0.0016(9) -0.0002(9) -0.0045(9)
O7 0.0244(13) 0.0219(13) 0.0122(12) 0.0004(10) -0.0006(10) -0.0028(11)
C1 0.0139(15) 0.0118(16) 0.0126(15) -0.0035(12) -0.0021(12) -0.0001(12)
C2 0.038(2) 0.0092(16) 0.028(2) -0.0042(14) -0.0238(17) -0.0033(15)
O1W 0.113(4) 0.124(5) 0.084(4) -0.064(3) 0.059(3) -0.082(4)

loop_
_atom_type_symbol
_atom_type_description
_atom_type_scat_dispersion_real
_atom_type_scat_dispersion_imag
_atom_type_scat_source
C C 0.0033 0.0016 'International Tables Vol C Tables 4.2.6.8 and 6.1.1.4'
H H 0.0000 0.0000 'International Tables Vol C Tables 4.2.6.8 and 6.1.1.4'
O O 0.0106 0.0060 'International Tables Vol C Tables 4.2.6.8 and 6.1.1.4'
P P 0.1023 0.0942 'International Tables Vol C Tables 4.2.6.8 and 6.1.1.4'
Yb Yb -0.3850 5.5486 'International Tables Vol C Tables 4.2.6.8 and 6.1.1.4'

loop_
_geom_angle_atom_site_label_1
_geom_angle_atom_site_label_2
_geom_angle_atom_site_label_3
_geom_angle
_geom_angle_site_symmetry_1
_geom_angle_site_symmetry_3
_geom_angle_publ_flag
O2 Yb1 O5 89.67(9) 2_556 . ?
O2 Yb1 O3 99.53(8) 2_556 1_565 ?
O5 Yb1 O3 93.04(9) . 1_565 ?
O2 Yb1 O6 165.29(9) 2_556 1_655 ?
O5 Yb1 O6 87.79(9) . 1_655 ?
O3 Yb1 O6 95.08(8) 1_565 1_655 ?
O2 Yb1 O1 89.43(8) 2_556 2_656 ?
O5 Yb1 O1 162.03(8) . 2_656 ?
O3 Yb1 O1 104.81(8) 1_565 2_656 ?
O6 Yb1 O1 88.53(8) 1_655 2_656 ?
O2 Yb1 O1 84.44(8) 2_556 . ?
O5 Yb1 O1 84.36(8) . . ?
O3 Yb1 O1 175.27(8) 1_565 . ?
O6 Yb1 O1 80.89(8) 1_655 . ?
O1 Yb1 O1 77.68(8) 2_656 . ?
O2 Yb1 P1 90.87(6) 2_556 2_656 ?
O5 Yb1 P1 175.61(6) . 2_656 ?
O3 Yb1 P1 82.57(6) 1_565 2_656 ?
O6 Yb1 P1 92.76(6) 1_655 2_656 ?
O1 Yb1 P1 22.36(5) 2_656 2_656 ?
O1 Yb1 P1 100.03(6) . 2_656 ?
O2 Yb1 P1 83.96(6) 2_556 1_565 ?
O5 Yb1 P1 85.70(6) . 1_565 ?
O3 Yb1 P1 17.18(6) 1_565 1_565 ?
O6 Yb1 P1 110.27(6) 1_655 1_565 ?
O1 Yb1 P1 112.05(5) 2_656 1_565 ?
O1 Yb1 P1 164.75(5) . 1_565 ?
P1 Yb1 P1 90.023(19) 2_656 1_565 ?
O2 Yb1 P2 88.43(6) 2_556 . ?
O5 Yb1 P2 14.93(6) . . ?
O3 Yb1 P2 107.92(6) 1_565 . ?
O6 Yb1 P2 85.40(6) 1_655 . ?
O1 Yb1 P2 147.10(5) 2_656 . ?
O1 Yb1 P2 69.43(6) . . ?
P1 Yb1 P2 169.45(2) 2_656 . ?
P1 Yb1 P2 100.362(19) 1_565 . ?
O2 Yb1 Yb1 86.05(6) 2_556 2_656 ?
O5 Yb1 Yb1 122.90(6) . 2_656 ?
O3 Yb1 Yb1 143.80(6) 1_565 2_656 ?
O6 Yb1 Yb1 83.19(6) 1_655 2_656 ?
O1 Yb1 Yb1 39.14(5) 2_656 2_656 ?
O1 Yb1 Yb1 38.54(5) . 2_656 ?
P1 Yb1 Yb1 61.491(14) 2_656 2_656 ?
P1 Yb1 Yb1 149.628(14) 1_565 2_656 ?
P2 Yb1 Yb1 107.965(15) . 2_656 ?
O5 P2 O6 115.36(14) . . ?
O5 P2 O7 110.92(14) . . ?
O6 P2 O7 106.74(14) . . ?
O5 P2 C1 106.77(14) . . ?
O6 P2 C1 111.07(14) . . ?
O7 P2 C1 105.59(15) . . ?
O5 P2 Yb1 21.75(9) . . ?
O6 P2 Yb1 115.74(10) . . ?
O7 P2 Yb1 127.25(10) . . ?
C1 P2 Yb1 87.35(10) . . ?
O2 P1 O3 113.00(13) . . ?
O2 P1 O1 112.51(13) . . ?
O3 P1 O1 108.50(12) . . ?
O2 P1 C1 105.99(14) . . ?
O3 P1 C1 107.70(14) . . ?
O1 P1 C1 108.95(14) . . ?
O2 P1 Yb1 109.61(10) . 2_656 ?
O3 P1 Yb1 79.34(9) . 2_656 ?
O1 P1 Yb1 34.43(8) . 2_656 ?
C1 P1 Yb1 137.20(11) . 2_656 ?
O2 P1 Yb1 88.29(9) . 1_545 ?
O3 P1 Yb1 24.87(8) . 1_545 ?
O1 P1 Yb1 123.85(9) . 1_545 ?
C1 P1 Yb1 114.29(10) . 1_545 ?
Yb1 P1 Yb1 89.977(19) 2_656 1_545 ?
P1 O1 Yb1 123.21(12) . 2_656 ?
P1 O1 Yb1 134.44(13) . . ?
Yb1 O1 Yb1 102.32(8) 2_656 . ?
P1 O3 Yb1 137.94(13) . 1_545 ?
P2 O5 Yb1 143.32(14) . . ?
P2 O6 Yb1 147.13(15) . 1_455 ?
C1 O4 H4 109.5 . . ?
P1 O2 Yb1 159.74(15) . 2_556 ?
P2 O7 H7 109.5 . . ?
O4 C1 C2 109.5(3) . . ?
O4 C1 P2 106.3(2) . . ?
C2 C1 P2 110.5(2) . . ?
O4 C1 P1 109.0(2) . . ?
C2 C1 P1 108.3(2) . . ?
P2 C1 P1 113.15(17) . . ?
C1 C2 H2A 109.5 . . ?
C1 C2 H2B 109.5 . . ?
H2A C2 H2B 109.5 . . ?
C1 C2 H2C 109.5 . . ?
H2A C2 H2C 109.5 . . ?
H2B C2 H2C 109.5 . . ?
H1W O1W H2W 107.8(16) . . ?

loop_
_geom_bond_atom_site_label_1
_geom_bond_atom_site_label_2
_geom_bond_distance
_geom_bond_site_symmetry_2
_geom_bond_publ_flag
Yb1 O2 2.149(2) 2_556 ?
Yb1 O5 2.158(2) . ?
Yb1 O3 2.160(2) 1_565 ?
Yb1 O6 2.218(2) 1_655 ?
Yb1 O1 2.300(2) 2_656 ?
Yb1 O1 2.330(2) . ?
Yb1 P1 3.4027(8) 2_656 ?
Yb1 P1 3.4407(8) 1_565 ?
Yb1 P2 3.4781(8) . ?
Yb1 Yb1 3.6058(3) 2_656 ?
P2 O5 1.500(2) . ?
P2 O6 1.504(2) . ?
P2 O7 1.564(2) . ?
P2 C1 1.839(3) . ?
P1 O2 1.505(2) . ?
P1 O3 1.518(2) . ?
P1 O1 1.547(2) . ?
P1 C1 1.841(3) . ?
P1 Yb1 3.4027(8) 2_656 ?
P1 Yb1 3.4407(8) 1_545 ?
O1 Yb1 2.300(2) 2_656 ?
O3 Yb1 2.160(2) 1_545 ?
O6 Yb1 2.218(2) 1_455 ?
O4 C1 1.468(4) . ?
O4 H4 0.8200 . ?
O2 Yb1 2.149(2) 2_556 ?
O7 H7 0.8200 . ?
C1 C2 1.499(5) . ?
C2 H2A 0.9600 . ?
C2 H2B 0.9600 . ?
C2 H2C 0.9600 . ?
O1W H1W 0.965(10) . ?
O1W H2W 0.952(10) . ?

loop_
_geom_hbond_atom_site_label_D
_geom_hbond_atom_site_label_H
_geom_hbond_atom_site_label_A
_geom_hbond_distance_DH
_geom_hbond_distance_HA
_geom_hbond_distance_DA
_geom_hbond_angle_DHA
_geom_hbond_site_symmetry_A
O4 H4 O1W 0.82 2.09 2.806(5) 145.3 2_655
O7 H7 O1W 0.82 1.79 2.592(5) 163.8 .
O1W H2W O7 0.952(10) 2.62(5) 3.553(8) 165(14) 1_655

loop_
_geom_torsion_atom_site_label_1
_geom_torsion_atom_site_label_2
_geom_torsion_atom_site_label_3
_geom_torsion_atom_site_label_4
_geom_torsion
_geom_torsion_site_symmetry_1
_geom_torsion_site_symmetry_2
_geom_torsion_site_symmetry_3
_geom_torsion_site_symmetry_4
_geom_torsion_publ_flag
O2 Yb1 P2 O5 94.6(3) 2_556 . . . ?
O3 Yb1 P2 O5 -4.9(3) 1_565 . . . ?
O6 Yb1 P2 O5 -98.7(3) 1_655 . . . ?
O1 Yb1 P2 O5 -178.9(3) 2_656 . . . ?
O1 Yb1 P2 O5 179.3(3) . . . . ?
P1 Yb1 P2 O5 -179.0(3) 2_656 . . . ?
P1 Yb1 P2 O5 11.0(3) 1_565 . . . ?
Yb1 Yb1 P2 O5 180.0(3) 2_656 . . . ?
O2 Yb1 P2 O6 0.34(12) 2_556 . . . ?
O5 Yb1 P2 O6 -94.3(3) . . . . ?
O3 Yb1 P2 O6 -99.16(12) 1_565 . . . ?
O6 Yb1 P2 O6 166.98(16) 1_655 . . . ?
O1 Yb1 P2 O6 86.87(15) 2_656 . . . ?
O1 Yb1 P2 O6 84.99(12) . . . . ?
P1 Yb1 P2 O6 86.69(15) 2_656 . . . ?
P1 Yb1 P2 O6 -83.23(11) 1_565 . . . ?
Yb1 Yb1 P2 O6 85.67(11) 2_656 . . . ?
O2 Yb1 P2 O7 140.55(14) 2_556 . . . ?
O5 Yb1 P2 O7 45.9(3) . . . . ?
O3 Yb1 P2 O7 41.04(14) 1_565 . . . ?
O6 Yb1 P2 O7 -52.81(14) 1_655 . . . ?
O1 Yb1 P2 O7 -132.92(16) 2_656 . . . ?
O1 Yb1 P2 O7 -134.80(14) . . . . ?
P1 Yb1 P2 O7 -133.10(15) 2_656 . . . ?
P1 Yb1 P2 O7 56.98(13) 1_565 . . . ?
Yb1 Yb1 P2 O7 -134.12(12) 2_656 . . . ?
O2 Yb1 P2 C1 -111.82(12) 2_556 . . . ?
O5 Yb1 P2 C1 153.6(3) . . . . ?
O3 Yb1 P2 C1 148.67(12) 1_565 . . . ?
O6 Yb1 P2 C1 54.81(12) 1_655 . . . ?
O1 Yb1 P2 C1 -25.30(15) 2_656 . . . ?
O1 Yb1 P2 C1 -27.17(12) . . . . ?
P1 Yb1 P2 C1 -25.47(15) 2_656 . . . ?
P1 Yb1 P2 C1 164.60(10) 1_565 . . . ?
Yb1 Yb1 P2 C1 -26.49(10) 2_656 . . . ?
O2 P1 O1 Yb1 92.18(16) . . . 2_656 ?
O3 P1 O1 Yb1 -33.60(17) . . . 2_656 ?
C1 P1 O1 Yb1 -150.59(14) . . . 2_656 ?
Yb1 P1 O1 Yb1 -11.66(18) 1_545 . . 2_656 ?
O2 P1 O1 Yb1 -90.40(19) . . . . ?
O3 P1 O1 Yb1 143.82(17) . . . . ?
C1 P1 O1 Yb1 26.8(2) . . . . ?
Yb1 P1 O1 Yb1 177.4(3) 2_656 . . . ?
Yb1 P1 O1 Yb1 165.76(10) 1_545 . . . ?
O2 Yb1 O1 P1 91.58(18) 2_556 . . . ?
O5 Yb1 O1 P1 1.35(18) . . . . ?
O3 Yb1 O1 P1 -55.5(10) 1_565 . . . ?
O6 Yb1 O1 P1 -87.31(18) 1_655 . . . ?
O1 Yb1 O1 P1 -177.8(2) 2_656 . . . ?
P1 Yb1 O1 P1 -178.52(16) 2_656 . . . ?
P1 Yb1 O1 P1 50.9(3) 1_565 . . . ?
P2 Yb1 O1 P1 1.16(15) . . . . ?
Yb1 Yb1 O1 P1 -177.8(2) 2_656 . . . ?
O2 Yb1 O1 Yb1 -90.63(9) 2_556 . . 2_656 ?
O5 Yb1 O1 Yb1 179.15(9) . . . 2_656 ?
O3 Yb1 O1 Yb1 122.3(9) 1_565 . . 2_656 ?
O6 Yb1 O1 Yb1 90.49(9) 1_655 . . 2_656 ?
O1 Yb1 O1 Yb1 0.0 2_656 . . 2_656 ?
P1 Yb1 O1 Yb1 -0.73(8) 2_656 . . 2_656 ?
P1 Yb1 O1 Yb1 -131.28(17) 1_565 . . 2_656 ?
P2 Yb1 O1 Yb1 178.96(9) . . . 2_656 ?
O2 P1 O3 Yb1 7.0(3) . . . 1_545 ?
O1 P1 O3 Yb1 132.5(2) . . . 1_545 ?
C1 P1 O3 Yb1 -109.8(2) . . . 1_545 ?
Yb1 P1 O3 Yb1 113.9(2) 2_656 . . 1_545 ?
O6 P2 O5 Yb1 96.3(3) . . . . ?
O7 P2 O5 Yb1 -142.2(2) . . . . ?
C1 P2 O5 Yb1 -27.7(3) . . . . ?
O2 Yb1 O5 P2 -85.1(3) 2_556 . . . ?
O3 Yb1 O5 P2 175.3(3) 1_565 . . . ?
O6 Yb1 O5 P2 80.4(3) 1_655 . . . ?
O1 Yb1 O5 P2 2.0(5) 2_656 . . . ?
O1 Yb1 O5 P2 -0.7(3) . . . . ?
P1 Yb1 O5 P2 177.7(6) 2_656 . . . ?
P1 Yb1 O5 P2 -169.1(3) 1_565 . . . ?
Yb1 Yb1 O5 P2 -0.1(3) 2_656 . . . ?
O5 P2 O6 Yb1 0.3(3) . . . 1_455 ?
O7 P2 O6 Yb1 -123.4(3) . . . 1_455 ?
C1 P2 O6 Yb1 122.0(3) . . . 1_455 ?
Yb1 P2 O6 Yb1 24.4(3) . . . 1_455 ?
O3 P1 O2 Yb1 109.7(4) . . . 2_556 ?
O1 P1 O2 Yb1 -13.6(5) . . . 2_556 ?
C1 P1 O2 Yb1 -132.6(4) . . . 2_556 ?
Yb1 P1 O2 Yb1 23.3(5) 2_656 . . 2_556 ?
Yb1 P1 O2 Yb1 112.6(4) 1_545 . . 2_556 ?
O5 P2 C1 O4 -61.4(2) . . . . ?
O6 P2 C1 O4 172.0(2) . . . . ?
O7 P2 C1 O4 56.7(2) . . . . ?
Yb1 P2 C1 O4 -71.4(2) . . . . ?
O5 P2 C1 C2 179.8(2) . . . . ?
O6 P2 C1 C2 53.2(3) . . . . ?
O7 P2 C1 C2 -62.1(3) . . . . ?
Yb1 P2 C1 C2 169.9(2) . . . . ?
O5 P2 C1 P1 58.1(2) . . . . ?
O6 P2 C1 P1 -68.4(2) . . . . ?
O7 P2 C1 P1 176.26(16) . . . . ?
Yb1 P2 C1 P1 48.22(15) . . . . ?
O2 P1 C1 O4 -179.4(2) . . . . ?
O3 P1 C1 O4 -58.2(2) . . . . ?
O1 P1 C1 O4 59.3(2) . . . . ?
Yb1 P1 C1 O4 35.2(3) 2_656 . . . ?
Yb1 P1 C1 O4 -83.9(2) 1_545 . . . ?
O2 P1 C1 C2 -60.3(3) . . . . ?
O3 P1 C1 C2 60.9(3) . . . . ?
O1 P1 C1 C2 178.4(2) . . . . ?
Yb1 P1 C1 C2 154.28(19) 2_656 . . . ?
Yb1 P1 C1 C2 35.2(3) 1_545 . . . ?
O2 P1 C1 P2 62.6(2) . . . . ?
O3 P1 C1 P2 -176.21(15) . . . . ?
O1 P1 C1 P2 -58.7(2) . . . . ?
Yb1 P1 C1 P2 -82.8(2) 2_656 . . . ?
Yb1 P1 C1 P2 158.05(12) 1_545 . . . ?
